data_9015045
loop_
_publ_author_name
'Kamb, B.'

_publ_section_title
;
 Ice II: A proton-ordered form of ice
 Note: T = -75 C, P = 0.3 GPa
;
_journal_name_full 'Acta Crystallographica'
_journal_page_first 1437
_journal_page_last 1449
_journal_paper_doi 10.1107/S0365110X64003553
_journal_volume 17
_journal_year 1964
_chemical_compound_source Synthetic
_chemical_formula_sum 'H2 O'
_chemical_name_mineral 'Ice II'
_space_group_IT_number 148
_symmetry_space_group_name_Hall '-P 3*'
_symmetry_space_group_name_H-M 'R -3 :R'
_cell_angle_alpha 113.1
_cell_angle_beta 113.1
_cell_angle_gamma 113.1
_cell_length_a 7.78
_cell_length_b 7.78
_cell_length_c 7.78
_cell_formula_units_Z 12
_cell_volume 304.250
_database_code_amcsd 0018367
_exptl_crystal_density_diffrn 1.180
_cod_original_cell_volume 304.251
_cod_original_sg_symbol_H-M 'R -3'
_cod_original_formula_sum 'O H2'
_cod_database_code 9015045

loop_
_space_group_symop_operation_xyz
x,y,z
-z,-x,-y
y,z,x
-x,-y,-z
z,x,y
-y,-z,-x

loop_
_atom_site_label
_atom_site_fract_x
_atom_site_fract_y
_atom_site_fract_z
_atom_site_U_iso_or_equiv
O1 0.27300 0.02400 -0.14600 0.02444
O2 0.47800 0.75000 0.33200 0.02254
H1 0.16500 0.06900 -0.19000 0.02660
H2 0.41300 0.20500 -0.00300 0.02660
H3 0.71900 0.40100 0.39500 0.02660
H4 0.74100 0.20300 0.36000 0.02660

loop_
_cod_related_entry_id
_cod_related_entry_database
_cod_related_entry_code
1 AMCSD 0018367
